data_7239996
loop_
_publ_author_name
'Knapp, Julia G.'
'Zhang, Xuan'
'Elkin, Tatyana'
'Wolfsberg, Laura E.'
'Hanna, Sylvia L.'
'Son, Florencia A.'
'Scott, Brian L.'
'Farha, Omar K.'

_publ_section_title
;
 Single crystal structure and photocatalytic behavior of grafted uranyl on
 the Zr-node of a pyrene-based metal--organic framework
;
_journal_name_full CrystEngComm
_journal_paper_doi 10.1039/C9CE02034A
_journal_year 2020
_chemical_formula_moiety '0.17(C264 H132 O97.8 U1.61 Zr18)'
_chemical_formula_sum 'C44 H22 O16.3 U0.27 Zr3'
_chemical_formula_weight 1148.95
_space_group_crystal_system hexagonal
_space_group_IT_number 191
_space_group_name_Hall '-P 6 2'
_space_group_name_H-M_alt 'P 6/m m m'
_atom_sites_solution_hydrogens geom
_atom_sites_solution_primary dual
_audit_creation_date 2019-12-13
_audit_creation_method
;
Olex2 1.2
(compiled 2018.05.29 svn.r3508 for OlexSys, GUI svn.r5506)
;
_audit_update_record
;
2019-12-13 deposited with the CCDC.	2020-02-21 downloaded from the CCDC.
;
_cell_angle_alpha 90
_cell_angle_beta 90
_cell_angle_gamma 120
_cell_formula_units_Z 6
_cell_length_a 39.5261(3)
_cell_length_b 39.5261(3)
_cell_length_c 16.52780(10)
_cell_measurement_reflns_used 49065
_cell_measurement_temperature 200(2)
_cell_measurement_theta_max 67.9070
_cell_measurement_theta_min 2.2270
_cell_volume 22362.2(3)
_computing_cell_refinement 'CrysAlisPro 1.171.40.25a (Rigaku OD, 2018)'
_computing_data_collection 'CrysAlisPro 1.171.40.25a (Rigaku OD, 2018)'
_computing_data_reduction 'CrysAlisPro 1.171.40.25a (Rigaku OD, 2018)'
_computing_molecular_graphics 'Olex2 (Dolomanov et al., 2009)'
_computing_publication_material 'Olex2 (Dolomanov et al., 2009)'
_computing_structure_refinement 'ShelXL (Sheldrick, 2015)'
_computing_structure_solution 'ShelXT (Sheldrick, 2015)'
_diffrn_ambient_temperature 200(2)
_diffrn_detector 'Bruker APEX2 area detector'
_diffrn_detector_area_resol_mean 7.9
_diffrn_detector_type 'CCD area detector'
_diffrn_measured_fraction_theta_full 0.991
_diffrn_measured_fraction_theta_max 0.985
_diffrn_measurement_details
;
List of Runs (angles in degrees, time in seconds):

  # Type    Start    End  Width  t~exp~   \w     \q     \k     \f   Frames
#--------------------------------------------------------------------------
  1  \w    184.92 304.92   0.50   50.00    --  -97.00-149.49 -10.01  240
  2  \w    199.52 321.52   0.50   50.00    --  -98.00-174.45 159.96  244
  3  \f     16.90 270.90   0.50   10.00  71.60  56.00-144.49    --   508
  4  \w    180.95 283.95   0.50   50.00    -- -100.00-114.50  45.00  206
  5  \f   -334.48   9.02   0.50    5.00  10.35   8.00  30.50    --   687
  6  \w     69.02 127.52   0.50   10.00    --   42.00 130.49 -45.00  117
  7  \f   -105.96   9.04   0.50   49.98-124.30-100.00 -44.49    --   230
  8  \w    -34.48  65.52   0.50    5.00    --  -20.00  70.50 -25.00  200
  9  \w    -11.09  38.41   0.50   10.00    --   36.00 -29.49   9.99   99
;
_diffrn_measurement_device 'three-circle diffractometer'
_diffrn_measurement_device_type 'Bruker APEX2 microsource'
_diffrn_measurement_method '\w and \f scans'
_diffrn_orient_matrix_type 'CrysAlisPro convention (1999,Acta A55,543-557)'
_diffrn_orient_matrix_UB_11 -0.0155150000
_diffrn_orient_matrix_UB_12 0.0237017000
_diffrn_orient_matrix_UB_13 -0.0446647000
_diffrn_orient_matrix_UB_21 0.0031717000
_diffrn_orient_matrix_UB_22 -0.0173860000
_diffrn_orient_matrix_UB_23 -0.0811642000
_diffrn_orient_matrix_UB_31 -0.0421237000
_diffrn_orient_matrix_UB_32 -0.0340812000
_diffrn_orient_matrix_UB_33 0.0103480000
_diffrn_radiation_monochromator 'mirror optics'
_diffrn_radiation_probe x-ray
_diffrn_radiation_type CuK\a
_diffrn_radiation_wavelength 1.54184
_diffrn_reflns_av_R_equivalents 0.0616
_diffrn_reflns_av_unetI/netI 0.0237
_diffrn_reflns_Laue_measured_fraction_full 0.991
_diffrn_reflns_Laue_measured_fraction_max 0.985
_diffrn_reflns_limit_h_max 45
_diffrn_reflns_limit_h_min -42
_diffrn_reflns_limit_k_max 26
_diffrn_reflns_limit_k_min -45
_diffrn_reflns_limit_l_max 19
_diffrn_reflns_limit_l_min -19
_diffrn_reflns_number 98944
_diffrn_reflns_point_group_measured_fraction_full 0.991
_diffrn_reflns_point_group_measured_fraction_max 0.985
_diffrn_reflns_theta_full 67.684
_diffrn_reflns_theta_max 68.137
_diffrn_reflns_theta_min 2.236
_diffrn_source 'microfocus sealed X-ray tube'
_diffrn_source_type 'Incoatec I\ms'
_exptl_absorpt_coefficient_mu 2.680
_exptl_absorpt_correction_T_max 1.00000
_exptl_absorpt_correction_T_min 0.74579
_exptl_absorpt_correction_type multi-scan
_exptl_absorpt_process_details
;
CrysAlisPro 1.171.40.25a (Rigaku Oxford Diffraction, 2018)
Empirical absorption correction using spherical harmonics,
 implemented in SCALE3 ABSPACK scaling algorithm.
;
_exptl_crystal_colour yellow
_exptl_crystal_colour_primary yellow
_exptl_crystal_density_diffrn 0.512
_exptl_crystal_description needle
_exptl_crystal_F_000 3367
_exptl_crystal_size_max 0.12
_exptl_crystal_size_mid 0.04
_exptl_crystal_size_min 0.02
_refine_diff_density_max 1.141
_refine_diff_density_min -0.769
_refine_diff_density_rms 0.103
_refine_ls_extinction_method none
_refine_ls_goodness_of_fit_ref 1.098
_refine_ls_hydrogen_treatment constr
_refine_ls_matrix_type full
_refine_ls_number_parameters 194
_refine_ls_number_reflns 7483
_refine_ls_number_restraints 232
_refine_ls_restrained_S_all 1.101
_refine_ls_R_factor_all 0.0591
_refine_ls_R_factor_gt 0.0542
_refine_ls_shift/su_max 0.003
_refine_ls_shift/su_mean 0.000
_refine_ls_structure_factor_coef Fsqd
_refine_ls_weighting_details 'w=1/[\s^2^(Fo^2^)+(0.1445P)^2^] where P=(Fo^2^+2Fc^2^)/3'
_refine_ls_weighting_scheme calc
_refine_ls_wR_factor_gt 0.1863
_refine_ls_wR_factor_ref 0.1916
_reflns_Friedel_coverage 0.000
_reflns_number_gt 6350
_reflns_number_total 7483
_reflns_threshold_expression 'I > 2\s(I)'
_cod_data_source_file c9ce02034a2.cif
_cod_data_source_block xz156
_cod_original_cell_volume 22362.1(4)
_cod_original_formula_sum 'C44 H22 O16.30 U0.27 Zr3'
_cod_database_code 7239996
_shelxl_version_number 2014/6
_shelx_space_group_comment
;
The symmetry employed for this shelxl refinement is uniquely defined
by the following loop, which should always be used as a source of
symmetry information in preference to the above space-group names.
They are only intended as comments.
;
_shelx_estimated_absorpt_t_max 0.948
_shelx_estimated_absorpt_t_min 0.739
_reflns_odcompleteness_completeness 98.53
_reflns_odcompleteness_iscentric 1
_reflns_odcompleteness_theta 68.02
_olex2_refinement_description
;
1. Fixed Uiso
 At 1.2 times of:
  All C(H) groups
2. Restrained distances
 U1-O7
 2.67 with sigma of 0.02
 Zr2-O4
 2.247 with sigma of 0.02
 Zr1-O4
 2.3 with sigma of 0.02
 Zr1-O3A
 2.3 with sigma of 0.02
 Zr2-O3A
 2.23 with sigma of 0.02
 U2-O3A
 2.83 with sigma of 0.02
 U4-O4
 2.7 with sigma of 0.02
3. Uiso/Uaniso restraints and constraints
Uanis(O8) = Uanis(O7)
Uanis(O4) = Uanis(O4A)
Uanis(O3) = Uanis(O3A)
4. Rigid body (RIGU) restrains
 All non-hydrogen atoms
 with sigma for 1-2 distances of 0.004 and sigma for 1-3 distances of 0.004
5. Others
 Sof(O3A)=0.5*(1-FVAR(2))
 Sof(O3)=0.5*FVAR(2)
 Sof(O4)=0.5*(1-FVAR(3))
 Sof(O4A)=0.5*FVAR(3)
 Fixed Sof: U1(0.025) U3(0.02) O8(0.05) U2(0.007) O7(0.025) U4(0.015)
6.a Aromatic/amide H refined with riding coordinates:
 C7(H7), C3(H3), C9(H9), C4(H4), C6(H6), C12(H12)
;
_olex2_submission_special_instructions 'No special instructions were received'
_oxdiff_exptl_absorpt_empirical_details
;
Empirical correction (ABSPACK) includes:
- Absorption correction using spherical harmonics
- Frame scaling
- Detector area scaling
;
_oxdiff_exptl_absorpt_empirical_full_max 1.597
_oxdiff_exptl_absorpt_empirical_full_min 0.537

loop_
_space_group_symop_operation_xyz
'x, y, z'
'-y, x-y, z'
'-x+y, -x, z'
'-x, -y, z'
'y, -x+y, z'
'x-y, x, z'
'y, x, -z'
'x-y, -y, -z'
'-x, -x+y, -z'
'-y, -x, -z'
'-x+y, y, -z'
'x, x-y, -z'
'-x, -y, -z'
'y, -x+y, -z'
'x-y, x, -z'
'x, y, -z'
'-y, x-y, -z'
'-x+y, -x, -z'
'-y, -x, z'
'-x+y, y, z'
'x, x-y, z'
'y, x, z'
'x-y, -y, z'
'-x, -x+y, z'

loop_
_atom_site_label
_atom_site_type_symbol
_atom_site_fract_x
_atom_site_fract_y
_atom_site_fract_z
_atom_site_U_iso_or_equiv
_atom_site_adp_type
_atom_site_occupancy
_atom_site_site_symmetry_order
_atom_site_calc_flag
_atom_site_refinement_flags_posn
_atom_site_refinement_flags_adp
_atom_site_refinement_flags_occupancy
_atom_site_disorder_assembly
_atom_site_disorder_group
Zr1 Zr 0.53583(2) 0.46417(2) 0.5000 0.02835(16) Uani 1 4 d DS TU P . .
Zr2 Zr 0.54477(2) 0.54477(2) 0.39296(2) 0.03318(16) Uani 1 2 d DS TU P . .
O1 O 0.58624(6) 0.48117(7) 0.58111(12) 0.0432(5) Uani 1 1 d . U . . .
O3 O 0.5530(3) 0.5222(3) 0.5000 0.0300(12) Uani 0.479(9) 2 d S TU P A 1
O2 O 0.59252(7) 0.53332(8) 0.64942(15) 0.0580(7) Uani 1 1 d . U . . .
O6 O 0.54223(11) 0.54223(11) 0.2616(2) 0.0645(11) Uani 1 2 d S TU P A .
O4A O 0.51567(10) 0.48433(10) 0.4063(5) 0.0332(12) Uani 0.537(9) 2 d S TU P A 1
O5 O 0.59932(10) 0.59932(10) 0.4014(3) 0.0730(12) Uani 1 2 d S TU P A .
C1 C 0.60150(10) 0.50732(10) 0.6343(2) 0.0463(8) Uani 1 1 d . U . . .
C2 C 0.63345(10) 0.50800(12) 0.6845(2) 0.0554(9) Uani 1 1 d . U . . .
C5 C 0.69086(12) 0.50635(16) 0.7798(2) 0.0744(13) Uani 1 1 d . U . . .
C7 C 0.65273(12) 0.53596(14) 0.7408(2) 0.0728(12) Uani 1 1 d . U . . .
H7 H 0.6465 0.5561 0.7478 0.087 Uiso 1 1 calc R . . . .
C8 C 0.72216(12) 0.50590(17) 0.8288(2) 0.0813(15) Uani 1 1 d . U . . .
C10 C 0.72163(12) 0.50577(18) 0.9132(2) 0.0827(16) Uani 1 1 d . U . . .
C3 C 0.64323(13) 0.47898(15) 0.6742(3) 0.0761(13) Uani 1 1 d . U . . .
H3 H 0.6301 0.4594 0.6342 0.091 Uiso 1 1 calc R . . . .
C9 C 0.75288(11) 0.5058(2) 0.7886(3) 0.084(2) Uani 1 2 d S TU P . .
H9 H 0.7528 0.5056 0.7311 0.101 Uiso 1 2 calc RS T P . .
C4 C 0.67151(14) 0.47841(16) 0.7210(3) 0.0831(14) Uani 1 1 d . U . . .
H4 H 0.6779 0.4585 0.7128 0.100 Uiso 1 1 calc R . . . .
C6 C 0.68141(13) 0.53574(16) 0.7883(3) 0.0857(15) Uani 1 1 d . U . . .
H6 H 0.6948 0.5558 0.8272 0.103 Uiso 1 1 calc R . . . .
C12 C 0.69011(13) 0.50423(19) 0.9595(2) 0.114(2) Uani 1 1 d . U . . .
H12 H 0.6686 0.5032 0.9317 0.137 Uiso 1 1 calc R . . . .
C11 C 0.75289(12) 0.5058(2) 0.9568(3) 0.083(2) Uani 1 2 d S TU P . .
U1 U 0.6199(2) 0.65166(16) 0.5000 0.117(2) Uani 0.05 2 d DS TU P A 1
U3 U 0.48492(15) 0.51508(15) 0.1716(5) 0.133(3) Uani 0.04 2 d S TU P A 1
O8 O 0.5629(10) 0.5629(10) 0.1383(18) 0.062(7) Uani 0.1 2 d S TU P . .
U2 U 0.6531(4) 0.5757(6) 0.5000 0.105(7) Uani 0.014 2 d DS TU P A 2
O3A O 0.5705(2) 0.5316(2) 0.5000 0.0300(12) Uani 0.521(9) 2 d DS TU P A 2
O4 O 0.51984(12) 0.48016(12) 0.3743(5) 0.0332(12) Uani 0.463(9) 2 d DS TU P A 2
O7 O 0.648(2) 0.655(3) 0.350(2) 0.062(7) Uani 0.025 1 d D U . . .
U4 U 0.54094(19) 0.45906(19) 0.2275(8) 0.122(4) Uani 0.03 2 d DS TU P A 2

loop_
_atom_site_aniso_label
_atom_site_aniso_U_11
_atom_site_aniso_U_22
_atom_site_aniso_U_33
_atom_site_aniso_U_23
_atom_site_aniso_U_13
_atom_site_aniso_U_12
Zr1 0.0401(2) 0.0401(2) 0.0203(3) 0.000 0.000 0.0317(2)
Zr2 0.0430(2) 0.0430(2) 0.0265(2) 0.00778(12) 0.00778(12) 0.03119(17)
O1 0.0468(12) 0.0684(14) 0.0336(10) -0.0033(10) -0.0079(9) 0.0432(11)
O3 0.035(4) 0.037(3) 0.0257(15) 0.000 0.000 0.024(3)
O2 0.0658(15) 0.0808(17) 0.0529(14) -0.0226(13) -0.0277(12) 0.0558(14)
O6 0.100(2) 0.100(2) 0.0261(17) 0.0152(15) 0.0152(15) 0.075(2)
O4A 0.0429(15) 0.0429(15) 0.026(3) 0.0019(12) -0.0019(12) 0.0304(16)
O5 0.0576(16) 0.0576(16) 0.101(3) 0.0173(18) 0.0173(18) 0.0268(18)
C1 0.0508(17) 0.073(2) 0.0369(16) -0.0084(15) -0.0119(14) 0.0468(17)
C2 0.0569(19) 0.096(3) 0.0376(17) -0.0051(17) -0.0113(15) 0.056(2)
C5 0.069(2) 0.163(4) 0.0301(16) -0.003(2) -0.0016(16) 0.087(3)
C7 0.075(2) 0.120(3) 0.056(2) -0.032(2) -0.032(2) 0.074(3)
C8 0.067(2) 0.180(5) 0.0336(17) -0.001(2) -0.0016(16) 0.089(3)
C10 0.067(2) 0.193(5) 0.0324(16) -0.004(2) -0.0010(17) 0.098(3)
C3 0.086(3) 0.126(4) 0.059(2) -0.023(2) -0.030(2) 0.086(3)
C9 0.071(2) 0.190(7) 0.030(2) -0.002(3) -0.0010(17) 0.095(4)
C4 0.094(3) 0.152(4) 0.055(2) -0.014(3) -0.020(2) 0.100(3)
C6 0.081(3) 0.159(4) 0.051(2) -0.032(3) -0.028(2) 0.085(3)
C12 0.083(3) 0.281(7) 0.042(2) -0.001(3) -0.001(2) 0.140(4)
C11 0.065(2) 0.198(8) 0.031(3) 0.002(3) 0.0009(16) 0.099(4)
U1 0.145(6) 0.063(3) 0.120(5) 0.000 0.000 0.035(3)
U3 0.172(6) 0.172(6) 0.069(4) 0.010(2) -0.010(2) 0.096(7)
O8 0.087(9) 0.087(9) 0.018(8) 0.013(7) 0.013(7) 0.049(10)
U2 0.057(7) 0.095(11) 0.16(2) 0.000 0.000 0.040(7)
O3A 0.035(4) 0.037(3) 0.0257(15) 0.000 0.000 0.024(3)
O4 0.0429(15) 0.0429(15) 0.026(3) 0.0019(12) -0.0019(12) 0.0304(16)
O7 0.087(9) 0.087(9) 0.018(8) 0.013(7) 0.013(7) 0.049(10)
U4 0.113(6) 0.113(6) 0.140(9) -0.021(4) 0.021(4) 0.057(6)

loop_
_atom_type_symbol
_atom_type_description
_atom_type_scat_dispersion_real
_atom_type_scat_dispersion_imag
_atom_type_scat_source
C C 0.0181 0.0091 'International Tables Vol C Tables 4.2.6.8 and 6.1.1.4'
H H 0.0000 0.0000 'International Tables Vol C Tables 4.2.6.8 and 6.1.1.4'
O O 0.0492 0.0322 'International Tables Vol C Tables 4.2.6.8 and 6.1.1.4'
U U -4.3638 13.4090 'International Tables Vol C Tables 4.2.6.8 and 6.1.1.4'
Zr Zr -0.1862 2.2449 'International Tables Vol C Tables 4.2.6.8 and 6.1.1.4'

loop_
_geom_angle_atom_site_label_1
_geom_angle_atom_site_label_2
_geom_angle_atom_site_label_3
_geom_angle
_geom_angle_site_symmetry_1
_geom_angle_site_symmetry_3
_geom_angle_publ_flag
O1 Zr1 O1 117.66(11) . 10_666 ?
O1 Zr1 O1 74.73(11) 10_666 19_665 ?
O1 Zr1 O1 74.19(12) . 19_665 ?
O1 Zr1 O1 74.19(12) 10_666 16_556 ?
O1 Zr1 O1 74.73(11) . 16_556 ?
O1 Zr1 O1 117.66(11) 19_665 16_556 ?
O1 Zr1 O3A 73.98(16) . . ?
O1 Zr1 O3A 73.98(16) 16_556 . ?
O1 Zr1 O3A 141.13(8) 19_665 . ?
O1 Zr1 O3A 73.98(16) 10_666 19_665 ?
O1 Zr1 O3A 141.13(8) 10_666 . ?
O1 Zr1 O3A 141.13(7) . 19_665 ?
O1 Zr1 O3A 141.13(7) 16_556 19_665 ?
O1 Zr1 O3A 73.98(16) 19_665 19_665 ?
O1 Zr1 O4 72.81(17) 10_666 . ?
O1 Zr1 O4 72.81(17) . 16_556 ?
O1 Zr1 O4 141.10(8) 10_666 16_556 ?
O1 Zr1 O4 72.81(17) 16_556 . ?
O1 Zr1 O4 141.10(8) . . ?
O1 Zr1 O4 141.09(8) 16_556 16_556 ?
O1 Zr1 O4 141.09(8) 19_665 . ?
O1 Zr1 O4 72.81(17) 19_665 16_556 ?
O3 Zr1 O1 85.2(2) 19_665 10_666 ?
O3 Zr1 O1 142.56(6) . 10_666 ?
O3 Zr1 O1 142.56(6) 19_665 16_556 ?
O3 Zr1 O1 85.2(2) . . ?
O3 Zr1 O1 142.55(6) 19_665 . ?
O3 Zr1 O1 142.56(6) . 19_665 ?
O3 Zr1 O1 85.2(2) . 16_556 ?
O3 Zr1 O1 85.2(2) 19_665 19_665 ?
O3 Zr1 O3 93.4(5) 19_665 . ?
O3 Zr1 O4A 62.85(19) . . ?
O3 Zr1 O4A 62.85(19) 19_665 16_556 ?
O3 Zr1 O4A 62.85(19) 19_665 . ?
O3 Zr1 O4A 62.85(19) . 16_556 ?
O4A Zr1 O1 83.77(18) 16_556 . ?
O4A Zr1 O1 83.77(18) . 16_556 ?
O4A Zr1 O1 83.77(18) . 10_666 ?
O4A Zr1 O1 142.88(6) 16_556 10_666 ?
O4A Zr1 O1 83.77(18) 16_556 19_665 ?
O4A Zr1 O1 142.88(6) . 19_665 ?
O4A Zr1 O1 142.89(6) . . ?
O4A Zr1 O1 142.88(6) 16_556 16_556 ?
O4A Zr1 O4A 96.6(4) 16_556 . ?
O3A Zr1 O3A 121.9(4) . 19_665 ?
O3A Zr1 O4 76.92(12) . . ?
O3A Zr1 O4 76.92(12) . 16_556 ?
O3A Zr1 O4 76.92(12) 19_665 . ?
O3A Zr1 O4 76.92(12) 19_665 16_556 ?
O4 Zr1 O4 124.4(4) . 16_556 ?
O3 Zr2 O3 60.9(4) . 7_556 ?
O3 Zr2 O2 81.5(2) 7_556 7_556 ?
O3 Zr2 O2 139.6(2) 7_556 16_556 ?
O3 Zr2 O2 81.5(2) . 16_556 ?
O3 Zr2 O2 139.6(2) . 7_556 ?
O3 Zr2 O6 147.55(19) . . ?
O3 Zr2 O6 147.54(19) 7_556 . ?
O3 Zr2 O4A 93.1(3) 7_556 . ?
O3 Zr2 O4A 62.1(3) 7_556 4_665 ?
O3 Zr2 O4A 62.1(3) . . ?
O3 Zr2 O4A 93.1(3) . 4_665 ?
O3 Zr2 O5 94.7(3) . . ?
O3 Zr2 O5 94.7(3) 7_556 . ?
O2 Zr2 O2 127.36(12) 16_556 7_556 ?
O6 Zr2 O2 72.85(8) . 16_556 ?
O6 Zr2 O2 72.85(8) . 7_556 ?
O6 Zr2 O3A 142.94(15) . 7_556 ?
O6 Zr2 O3A 142.94(15) . . ?
O6 Zr2 O4 80.0(2) . 4_665 ?
O6 Zr2 O4 80.0(2) . . ?
O4A Zr2 O2 80.83(19) 4_665 7_556 ?
O4A Zr2 O2 139.87(17) 4_665 16_556 ?
O4A Zr2 O2 139.87(17) . 7_556 ?
O4A Zr2 O2 80.8(2) . 16_556 ?
O4A Zr2 O6 93.8(2) . . ?
O4A Zr2 O6 93.8(2) 4_665 . ?
O4A Zr2 O4A 62.1(3) . 4_665 ?
O4A Zr2 O5 147.33(16) . . ?
O4A Zr2 O5 147.32(16) 4_665 . ?
O5 Zr2 O2 72.74(8) . 16_556 ?
O5 Zr2 O2 72.74(8) . 7_556 ?
O5 Zr2 O6 96.33(17) . . ?
O5 Zr2 O3A 80.7(2) . . ?
O5 Zr2 O3A 80.7(2) . 7_556 ?
O5 Zr2 O4 142.46(17) . . ?
O5 Zr2 O4 142.46(16) . 4_665 ?
O3A Zr2 O2 138.30(18) 7_556 16_556 ?
O3A Zr2 O2 71.01(17) 7_556 7_556 ?
O3A Zr2 O2 138.30(18) . 7_556 ?
O3A Zr2 O2 71.01(17) . 16_556 ?
O3A Zr2 O3A 73.5(3) . 7_556 ?
O3A Zr2 O4 80.5(3) . . ?
O3A Zr2 O4 123.8(3) 7_556 . ?
O3A Zr2 O4 123.8(3) . 4_665 ?
O3A Zr2 O4 80.5(3) 7_556 4_665 ?
O4 Zr2 O2 138.38(19) . 7_556 ?
O4 Zr2 O2 70.50(18) . 16_556 ?
O4 Zr2 O2 70.50(18) 4_665 7_556 ?
O4 Zr2 O2 138.38(19) 4_665 16_556 ?
O4 Zr2 O4 74.2(3) . 4_665 ?
C1 O1 Zr1 131.56(18) . . ?
Zr1 O3 Zr2 116.6(3) . . ?
Zr1 O3 Zr2 116.6(3) . 16_556 ?
Zr2 O3 Zr2 116.7(4) . 16_556 ?
C1 O2 Zr2 134.5(2) . 16_556 ?
Zr2 O6 U3 129.4(2) . . ?
Zr2 O6 U3 129.4(2) . 4_665 ?
U3 O6 U3 49.6(5) . 4_665 ?
Zr1 O4A Zr2 115.0(2) . . ?
Zr1 O4A Zr2 115.0(2) . 4_665 ?
Zr2 O4A Zr2 116.5(3) 4_665 . ?
Zr2 O5 U1 129.3(2) . . ?
Zr2 O5 U1 129.3(2) . 7_556 ?
U1 O5 U1 53.2(4) 7_556 . ?
O1 C1 O2 126.1(3) . . ?
O1 C1 C2 117.0(3) . . ?
O2 C1 C2 116.8(3) . . ?
C7 C2 C1 121.4(3) . . ?
C7 C2 C3 118.9(3) . . ?
C3 C2 C1 119.7(3) . . ?
C4 C5 C8 120.4(4) . . ?
C4 C5 C6 117.8(3) . . ?
C6 C5 C8 121.8(4) . . ?
C2 C7 C6 121.0(4) . . ?
C10 C8 C5 122.3(3) . . ?
C9 C8 C5 118.3(3) . . ?
C9 C8 C10 119.4(3) . . ?
C8 C10 C12 122.9(3) . . ?
C8 C10 C11 119.5(3) . . ?
C11 C10 C12 117.5(4) . . ?
C4 C3 C2 120.7(4) . . ?
C8 C9 C8 122.7(5) 20_655 . ?
C3 C4 C5 121.0(4) . . ?
C7 C6 C5 120.7(4) . . ?
C12 C12 C10 122.2(2) 16_557 . ?
C10 C11 C10 119.5(5) . 20_655 ?
C11 C11 C10 120.2(2) 16_557 20_655 ?
C11 C11 C10 120.2(2) 16_557 . ?
O5 U1 O5 84.2(2) . 16_556 ?
O5 U1 O7 128(2) . 16_556 ?
O5 U1 O7 120.0(16) . 7_556 ?
O5 U1 O7 49.3(17) 16_556 7_556 ?
O5 U1 O7 51.8(19) . . ?
O5 U1 O7 120.0(16) 16_556 22 ?
O5 U1 O7 128(2) 16_556 . ?
O5 U1 O7 51.8(19) 16_556 16_556 ?
O5 U1 O7 49.3(17) . 22 ?
U1 U1 O5 63.41(19) 7_556 . ?
U1 U1 O5 63.41(19) 7_556 16_556 ?
U1 U1 O7 62.6(15) 7_556 22 ?
U1 U1 O7 72(2) 7_556 16_556 ?
U1 U1 O7 62.6(15) 7_556 7_556 ?
U1 U1 O7 72(2) 7_556 . ?
O7 U1 O7 119(3) 7_556 22 ?
O7 U1 O7 126(2) 16_556 22 ?
O7 U1 O7 9(4) 16_556 7_556 ?
O7 U1 O7 134(4) . 16_556 ?
O7 U1 O7 126(2) . 7_556 ?
O7 U1 O7 9(4) . 22 ?
O6 U3 O6 85.3(3) 4_665 . ?
O6 U3 O8 49.5(6) 4_665 4_665 ?
O6 U3 O8 125.2(5) . 4_665 ?
O6 U3 O8 125.2(5) 4_665 . ?
O6 U3 O8 49.5(6) . . ?
U3 U3 O6 65.2(2) 4_665 . ?
U3 U3 O6 65.2(2) 4_665 4_665 ?
U3 U3 O8 67.9(4) 4_665 . ?
U3 U3 O8 67.9(4) 4_665 4_665 ?
O8 U3 O8 129.6(11) . 4_665 ?
U3 O8 U3 44.1(8) . 4_665 ?
Zr1 O3A U2 123.3(5) . . ?
Zr2 O3A Zr1 101.1(2) 16_556 . ?
Zr2 O3A Zr1 101.1(2) . . ?
Zr2 O3A Zr2 105.1(3) . 16_556 ?
Zr2 O3A U2 112.1(3) . . ?
Zr2 O3A U2 112.1(3) 16_556 . ?
Zr1 O4 U4 121.4(5) . . ?
Zr2 O4 Zr1 99.2(2) . . ?
Zr2 O4 Zr1 99.2(2) 4_665 . ?
Zr2 O4 Zr2 103.6(3) . 4_665 ?
Zr2 O4 U4 115.2(3) 4_665 . ?
Zr2 O4 U4 115.2(3) . . ?
U1 O7 U1 45.9(8) . 7_556 ?
O7 O7 U1 109(2) 22 . ?
O7 O7 U1 62.6(15) 22 7_556 ?

loop_
_geom_bond_atom_site_label_1
_geom_bond_atom_site_label_2
_geom_bond_distance
_geom_bond_site_symmetry_2
_geom_bond_publ_flag
Zr1 O1 2.2089(19) 10_666 ?
Zr1 O1 2.2089(19) 19_665 ?
Zr1 O1 2.2089(19) 16_556 ?
Zr1 O1 2.2088(19) . ?
Zr1 O3 2.041(9) 19_665 ?
Zr1 O3 2.041(9) . ?
Zr1 O4A 2.074(7) . ?
Zr1 O4A 2.074(7) 16_556 ?
Zr1 O3A 2.308(7) 19_665 ?
Zr1 O3A 2.308(7) . ?
Zr1 O4 2.348(8) . ?
Zr1 O4 2.348(8) 16_556 ?
Zr2 O3 2.079(4) . ?
Zr2 O3 2.079(4) 7_556 ?
Zr2 O2 2.261(2) 7_556 ?
Zr2 O2 2.261(2) 16_556 ?
Zr2 O6 2.173(4) . ?
Zr2 O4A 2.081(4) 4_665 ?
Zr2 O4A 2.081(4) . ?
Zr2 O5 2.160(4) . ?
Zr2 O3A 2.229(5) . ?
Zr2 O3A 2.229(5) 7_556 ?
Zr2 O4 2.252(5) . ?
Zr2 O4 2.252(5) 4_665 ?
O1 C1 1.258(4) . ?
O3 Zr2 2.079(4) 16_556 ?
O2 Zr2 2.261(2) 16_556 ?
O2 C1 1.269(4) . ?
O6 U3 2.463(7) 4_665 ?
O6 U3 2.463(7) . ?
O4A Zr2 2.081(4) 4_665 ?
O5 U1 2.433(6) 7_556 ?
O5 U1 2.433(6) . ?
C1 C2 1.500(4) . ?
C2 C7 1.351(5) . ?
C2 C3 1.392(5) . ?
C5 C8 1.486(5) . ?
C5 C4 1.380(6) . ?
C5 C6 1.394(6) . ?
C7 C6 1.383(5) . ?
C8 C10 1.395(5) . ?
C8 C9 1.387(4) . ?
C10 C12 1.437(5) . ?
C10 C11 1.430(4) . ?
C3 C4 1.369(5) . ?
C9 C8 1.387(4) 20_655 ?
C12 C12 1.337(8) 16_557 ?
C11 C10 1.430(4) 20_655 ?
C11 C11 1.428(10) 16_557 ?
U1 O5 2.433(6) 16_556 ?
U1 U1 2.178(15) 7_556 ?
U1 O7 2.88(7) 7_556 ?
U1 O7 2.88(7) 22 ?
U1 O7 2.69(2) . ?
U1 O7 2.69(2) 16_556 ?
U3 O6 2.463(7) 4_665 ?
U3 U3 2.07(2) 4_665 ?
U3 O8 2.75(4) 4_665 ?
U3 O8 2.75(4) . ?
O8 U3 2.75(4) 4_665 ?
U2 O3A 2.828(14) . ?
O3A Zr2 2.229(5) 16_556 ?
O4 Zr2 2.252(5) 4_665 ?
O4 U4 2.824(13) . ?
O7 U1 2.88(7) 7_556 ?
O7 O7 0.47(19) 22 ?

loop_
_smtbx_masks_void_nr
_smtbx_masks_void_average_x
_smtbx_masks_void_average_y
_smtbx_masks_void_average_z
_smtbx_masks_void_volume
_smtbx_masks_void_count_electrons
_smtbx_masks_void_content
1 -0.457 -0.777 -0.636 16418.1 1563.3 ?
